data_7220959
loop_
_publ_author_name
'Akune, Yoko'
'Gontani, Haruyuki'
'Hirosawa, Risa'
'Koseki, Atsushi'
'Matsumoto, Shinya'

_publ_section_title
;
 The effects of molecular flexibility and substituents on conformational
 polymorphism in a series of 2,5-diamino-3,6-dicyanopyrazine dyes with
 highly flexible groups
;
_journal_issue 30
_journal_name_full CrystEngComm
_journal_page_first 5789
_journal_paper_doi 10.1039/C5CE01004G
_journal_volume 17
_journal_year 2015
_chemical_formula_moiety 'C50 H36 N6'
_chemical_formula_sum 'C50 H36 N6'
_chemical_formula_weight 720.87
_space_group_IT_number 15
_symmetry_cell_setting monoclinic
_symmetry_Int_Tables_number 15
_symmetry_space_group_name_Hall '-C 2yc'
_symmetry_space_group_name_H-M 'C 1 2/c 1'
_atom_sites_solution_hydrogens geom
_atom_sites_solution_primary direct
_atom_sites_solution_secondary difmap
_audit_update_record
;
2015-05-22 deposited with the CCDC.
2015-06-30 downloaded from the CCDC.
;
_cell_angle_alpha 90.0000
_cell_angle_beta 104.564(11)
_cell_angle_gamma 90.0000
_cell_formula_units_Z 4
_cell_length_a 23.947(7)
_cell_length_b 6.9011(13)
_cell_length_c 23.640(8)
_cell_measurement_reflns_used 2510
_cell_measurement_temperature 296
_cell_measurement_theta_max 61.19
_cell_measurement_theta_min 7.50
_cell_volume 3781.2(18)
_computing_cell_refinement 'RAPID AUTO'
_computing_data_collection 'RAPID AUTO (Rigaku, ????)'
_computing_data_reduction 'RAPID AUTO'
_computing_molecular_graphics 'CrystalStructure 4.0'
_computing_publication_material 'CrystalStructure 4.0 (Rigaku, 2010)'
_computing_structure_refinement 'SHELXL97 (Sheldrick, 2008)'
_computing_structure_solution 'SHELXS97 (Sheldrick, 2008)'
_diffrn_ambient_temperature 296
_diffrn_detector_area_resol_mean 10.000
_diffrn_measured_fraction_theta_full 0.982
_diffrn_measured_fraction_theta_max 0.982
_diffrn_measurement_device_type 'Rigaku R-AXIS RAPID'
_diffrn_measurement_method \w
_diffrn_radiation_type 'Cu K\a'
_diffrn_radiation_wavelength 1.54187
_diffrn_reflns_av_R_equivalents 0.0769
_diffrn_reflns_limit_h_max 28
_diffrn_reflns_limit_h_min -27
_diffrn_reflns_limit_k_max 8
_diffrn_reflns_limit_k_min -8
_diffrn_reflns_limit_l_max 28
_diffrn_reflns_limit_l_min -28
_diffrn_reflns_number 15957
_diffrn_reflns_theta_full 68.25
_diffrn_reflns_theta_max 68.25
_diffrn_standards_number 0
_exptl_absorpt_coefficient_mu 0.588
_exptl_absorpt_correction_type none
_exptl_crystal_colour orange
_exptl_crystal_density_diffrn 1.266
_exptl_crystal_density_method 'not measured'
_exptl_crystal_description prism
_exptl_crystal_F_000 1512.00
_exptl_crystal_size_max 0.200
_exptl_crystal_size_mid 0.120
_exptl_crystal_size_min 0.060
_refine_diff_density_max 0.200
_refine_diff_density_min -0.170
_refine_ls_extinction_coef 0.00041(9)
_refine_ls_extinction_method SHELXL
_refine_ls_goodness_of_fit_ref 1.015
_refine_ls_hydrogen_treatment constr
_refine_ls_number_parameters 258
_refine_ls_number_reflns 3392
_refine_ls_number_restraints 0
_refine_ls_R_factor_gt 0.0619
_refine_ls_shift/su_max 0.014
_refine_ls_structure_factor_coef Fsqd
_refine_ls_weighting_details 'w = 1/[\s^2^(Fo^2^)+(0.0738P)^2^+1.3608P] where P=(Fo^2^+2Fc^2^)/3'
_refine_ls_weighting_scheme calc
_refine_ls_wR_factor_ref 0.1712
_reflns_number_gt 1862
_reflns_number_total 3392
_reflns_threshold_expression F^2^>2.0\s(F^2^)
_cod_data_source_file c5ce01004g2.cif
_cod_data_source_block YU1_3_____________________
_cod_depositor_comments 'Adding full bibliography for 7220955--7220959.cif.'
_cod_original_cell_volume 3781.3(17)
_cod_database_code 7220959

loop_
_symmetry_equiv_pos_site_id
_symmetry_equiv_pos_as_xyz
1 +X,+Y,+Z
2 -X,+Y,1/2-Z
3 -X,-Y,-Z
4 +X,-Y,1/2+Z
5 1/2+X,1/2+Y,+Z
6 1/2-X,1/2+Y,1/2-Z
7 1/2-X,1/2-Y,-Z
8 1/2+X,1/2-Y,1/2+Z

loop_
_atom_site_label
_atom_site_type_symbol
_atom_site_fract_x
_atom_site_fract_y
_atom_site_fract_z
_atom_site_U_iso_or_equiv
_atom_site_adp_type
_atom_site_occupancy
_atom_site_symmetry_multiplicity
_atom_site_calc_flag
_atom_site_refinement_flags
N1 N 0.20217(9) 0.3450(4) 0.01051(9) 0.0566(7) Uani 1.0 8 d .
N2 N 0.18952(9) 0.0992(4) 0.07515(8) 0.0583(7) Uani 1.0 8 d .
N3 N 0.19853(14) 0.7517(5) -0.06924(13) 0.1007(11) Uani 1.0 8 d .
C1 C 0.22005(12) 0.1782(5) 0.03742(10) 0.0542(8) Uani 1.0 8 d .
C2 C 0.23210(12) 0.4160(4) -0.02573(11) 0.0548(8) Uani 1.0 8 d .
C3 C 0.21286(14) 0.6017(6) -0.05042(13) 0.0700(9) Uani 1.0 8 d .
C4 C 0.13199(12) 0.1833(5) 0.07044(11) 0.0669(9) Uani 1.0 8 d .
C5 C 0.22354(13) 0.0856(5) 0.13645(11) 0.0751(10) Uani 1.0 8 d .
C6 C 0.08992(12) 0.1483(5) 0.01194(11) 0.0574(8) Uani 1.0 8 d .
C7 C 0.05290(15) 0.2972(5) -0.01468(15) 0.0845(11) Uani 1.0 8 d .
C8 C 0.01443(16) 0.2707(6) -0.06678(16) 0.0922(12) Uani 1.0 8 d .
C9 C 0.01005(12) 0.0958(5) -0.09691(13) 0.0631(8) Uani 1.0 8 d .
C10 C -0.02719(13) 0.0668(6) -0.15260(14) 0.0825(11) Uani 1.0 8 d .
C11 C -0.02914(14) -0.1026(7) -0.18064(15) 0.0933(12) Uani 1.0 8 d .
C12 C 0.00514(18) -0.2522(7) -0.15497(18) 0.1148(15) Uani 1.0 8 d .
C13 C 0.04240(17) -0.2296(6) -0.10066(17) 0.1061(14) Uani 1.0 8 d .
C14 C 0.04639(12) -0.0546(5) -0.07058(12) 0.0630(8) Uani 1.0 8 d .
C15 C 0.08595(12) -0.0232(5) -0.01552(13) 0.0677(9) Uani 1.0 8 d .
C16 C 0.19825(12) -0.0553(5) 0.17256(11) 0.0582(8) Uani 1.0 8 d .
C17 C 0.18282(13) -0.2451(5) 0.15334(13) 0.0714(9) Uani 1.0 8 d .
C18 C 0.16078(14) -0.3682(5) 0.18605(14) 0.0776(10) Uani 1.0 8 d .
C19 C 0.15252(12) -0.3127(5) 0.24030(12) 0.0628(8) Uani 1.0 8 d .
C20 C 0.12702(16) -0.4367(8) 0.2758(2) 0.0891(13) Uani 1.0 8 d .
C21 C 0.11882(16) -0.3661(9) 0.32793(19) 0.1029(15) Uani 1.0 8 d .
C22 C 0.13597(17) -0.1825(8) 0.34694(17) 0.1011(13) Uani 1.0 8 d .
C23 C 0.15911(14) -0.0646(6) 0.31497(13) 0.0825(11) Uani 1.0 8 d .
C24 C 0.16779(11) -0.1238(5) 0.26108(11) 0.0603(8) Uani 1.0 8 d .
C25 C 0.19159(12) 0.0041(5) 0.22526(12) 0.0641(8) Uani 1.0 8 d .
H4A H 0.1360 0.3219 0.0771 0.0803 Uiso 1.0 8 calc R
H4B H 0.1162 0.1288 0.1009 0.0803 Uiso 1.0 8 calc R
H5A H 0.2259 0.2130 0.1542 0.0901 Uiso 1.0 8 calc R
H5B H 0.2625 0.0451 0.1371 0.0901 Uiso 1.0 8 calc R
H7 H 0.0548 0.4169 0.0038 0.1014 Uiso 1.0 8 calc R
H8 H -0.0098 0.3724 -0.0830 0.1106 Uiso 1.0 8 calc R
H10 H -0.0510 0.1676 -0.1703 0.0990 Uiso 1.0 8 calc R
H11 H -0.0539 -0.1181 -0.2176 0.1120 Uiso 1.0 8 calc R
H12 H 0.0033 -0.3703 -0.1743 0.1378 Uiso 1.0 8 calc R
H13 H 0.0654 -0.3333 -0.0837 0.1273 Uiso 1.0 8 calc R
H15 H 0.1098 -0.1244 0.0020 0.0812 Uiso 1.0 8 calc R
H17 H 0.1879 -0.2860 0.1175 0.0857 Uiso 1.0 8 calc R
H18 H 0.1508 -0.4930 0.1724 0.0931 Uiso 1.0 8 calc R
H20C H 0.1199 -0.5448 0.2589 0.0952 Uiso 1.0 8 calc R
H21 H 0.1014 -0.4446 0.3505 0.1235 Uiso 1.0 8 calc R
H22 H 0.1313 -0.1403 0.3828 0.1213 Uiso 1.0 8 calc R
H23 H 0.1698 0.0599 0.3285 0.0990 Uiso 1.0 8 calc R
H25 H 0.2026 0.1289 0.2383 0.0769 Uiso 1.0 8 calc R

loop_
_atom_site_aniso_label
_atom_site_aniso_U_11
_atom_site_aniso_U_22
_atom_site_aniso_U_33
_atom_site_aniso_U_12
_atom_site_aniso_U_13
_atom_site_aniso_U_23
N1 0.0561(15) 0.0680(17) 0.0457(13) -0.0017(13) 0.0127(11) 0.0023(13)
N2 0.0522(14) 0.0830(18) 0.0396(12) -0.0048(13) 0.0111(11) 0.0081(12)
N3 0.115(3) 0.084(3) 0.092(3) 0.015(2) 0.0060(19) 0.0172(19)
C1 0.0517(17) 0.067(2) 0.0411(15) -0.0059(15) 0.0058(13) 0.0021(14)
C2 0.0561(17) 0.061(2) 0.0443(15) 0.0025(15) 0.0072(13) 0.0045(14)
C3 0.069(2) 0.080(3) 0.0574(19) 0.0033(19) 0.0090(16) 0.0069(18)
C4 0.060(2) 0.091(3) 0.0513(17) 0.0003(17) 0.0178(15) -0.0007(16)
C5 0.068(2) 0.104(3) 0.0487(17) -0.0163(18) 0.0073(15) 0.0039(17)
C6 0.0501(17) 0.076(3) 0.0500(16) 0.0017(16) 0.0194(13) 0.0026(16)
C7 0.077(3) 0.083(3) 0.088(3) 0.020(2) 0.011(2) -0.017(2)
C8 0.080(3) 0.095(3) 0.089(3) 0.036(2) -0.002(2) -0.004(3)
C9 0.0477(17) 0.078(3) 0.0637(19) 0.0071(16) 0.0141(15) 0.0007(17)
C10 0.056(2) 0.105(3) 0.077(3) 0.0143(19) -0.0027(17) 0.005(2)
C11 0.063(3) 0.129(4) 0.076(3) 0.008(3) -0.0047(18) -0.015(3)
C12 0.099(3) 0.114(4) 0.106(3) 0.019(3) -0.023(3) -0.033(3)
C13 0.098(3) 0.090(3) 0.107(3) 0.027(3) -0.019(3) -0.017(3)
C14 0.0548(18) 0.071(3) 0.0599(18) 0.0027(16) 0.0076(15) 0.0007(17)
C15 0.064(2) 0.070(3) 0.0627(18) 0.0093(17) 0.0049(16) 0.0081(17)
C16 0.0560(17) 0.074(3) 0.0417(15) -0.0038(16) 0.0063(13) 0.0047(15)
C17 0.075(3) 0.087(3) 0.0525(18) 0.0036(19) 0.0154(16) -0.0058(18)
C18 0.078(3) 0.078(3) 0.070(2) 0.0008(19) 0.0071(18) -0.0001(19)
C19 0.0507(18) 0.082(3) 0.0512(17) 0.0073(16) 0.0053(14) 0.0087(17)
C20 0.068(3) 0.097(4) 0.092(3) -0.007(3) 0.001(3) 0.024(3)
C21 0.067(3) 0.164(5) 0.082(3) 0.002(3) 0.027(2) 0.057(3)
C22 0.083(3) 0.152(4) 0.076(3) 0.020(3) 0.033(3) 0.021(3)
C23 0.081(3) 0.112(3) 0.0554(19) 0.026(2) 0.0184(18) 0.004(2)
C24 0.0507(17) 0.082(3) 0.0450(16) 0.0103(16) 0.0064(13) 0.0081(16)
C25 0.0599(19) 0.072(2) 0.0544(17) 0.0013(16) 0.0036(14) -0.0025(16)

loop_
_atom_type_symbol
_atom_type_description
_atom_type_scat_dispersion_real
_atom_type_scat_dispersion_imag
_atom_type_scat_source
C C 0.0181 0.0091
;
International Tables for Crystallography
(1992, Vol. C, Tables 4.2.6.8 and 6.1.1.4)
;
H H 0.0000 0.0000
;
International Tables for Crystallography
(1992, Vol. C, Table 6.1.1.4)
;
N N 0.0311 0.0180
;
International Tables for Crystallography
(1992, Vol. C, Tables 4.2.6.8 and 6.1.1.4)
;

loop_
_geom_angle_atom_site_label_1
_geom_angle_atom_site_label_2
_geom_angle_atom_site_label_3
_geom_angle
_geom_angle_publ_flag
_geom_angle_site_symmetry_1
_geom_angle_site_symmetry_3
C1 N1 C2 117.5(3) yes . .
C1 N2 C4 115.3(3) yes . .
C1 N2 C5 113.8(2) yes . .
C4 N2 C5 112.0(3) yes . .
N1 C1 N2 119.0(3) yes . .
N1 C1 C2 119.1(3) yes . 7_555
N2 C1 C2 121.9(3) yes . 7_555
N1 C2 C1 123.4(3) yes . 7_555
N1 C2 C3 114.7(3) yes . .
C1 C2 C3 121.9(3) yes 7_555 .
N3 C3 C2 178.5(4) yes . .
N2 C4 C6 113.7(3) yes . .
N2 C5 C16 113.2(3) yes . .
C4 C6 C7 119.7(3) yes . .
C4 C6 C15 122.2(3) yes . .
C7 C6 C15 118.1(3) yes . .
C6 C7 C8 121.3(4) yes . .
C7 C8 C9 122.0(4) yes . .
C8 C9 C10 123.4(3) yes . .
C8 C9 C14 117.3(3) yes . .
C10 C9 C14 119.3(3) yes . .
C9 C10 C11 121.5(4) yes . .
C10 C11 C12 119.9(4) yes . .
C11 C12 C13 120.4(4) yes . .
C12 C13 C14 121.3(4) yes . .
C9 C14 C13 117.5(3) yes . .
C9 C14 C15 119.5(3) yes . .
C13 C14 C15 123.0(3) yes . .
C6 C15 C14 121.8(3) yes . .
C5 C16 C17 121.7(3) yes . .
C5 C16 C25 118.6(3) yes . .
C17 C16 C25 119.7(3) yes . .
C16 C17 C18 120.9(3) yes . .
C17 C18 C19 121.4(4) yes . .
C18 C19 C20 123.4(4) yes . .
C18 C19 C24 119.3(3) yes . .
C20 C19 C24 117.3(4) yes . .
C19 C20 C21 119.1(5) yes . .
C20 C21 C22 121.2(5) yes . .
C21 C22 C23 121.0(5) yes . .
C22 C23 C24 121.2(4) yes . .
C19 C24 C23 120.1(3) yes . .
C19 C24 C25 118.0(3) yes . .
C23 C24 C25 121.9(3) yes . .
C16 C25 C24 120.7(3) yes . .
N2 C4 H4A 108.827 no . .
N2 C4 H4B 108.837 no . .
C6 C4 H4A 108.816 no . .
C6 C4 H4B 108.819 no . .
H4A C4 H4B 107.698 no . .
N2 C5 H5A 108.947 no . .
N2 C5 H5B 108.952 no . .
C16 C5 H5A 108.941 no . .
C16 C5 H5B 108.940 no . .
H5A C5 H5B 107.751 no . .
C6 C7 H7 119.356 no . .
C8 C7 H7 119.337 no . .
C7 C8 H8 118.997 no . .
C9 C8 H8 118.998 no . .
C9 C10 H10 119.226 no . .
C11 C10 H10 119.254 no . .
C10 C11 H11 120.033 no . .
C12 C11 H11 120.042 no . .
C11 C12 H12 119.788 no . .
C13 C12 H12 119.799 no . .
C12 C13 H13 119.344 no . .
C14 C13 H13 119.327 no . .
C6 C15 H15 119.068 no . .
C14 C15 H15 119.084 no . .
C16 C17 H17 119.562 no . .
C18 C17 H17 119.570 no . .
C17 C18 H18 119.299 no . .
C19 C18 H18 119.302 no . .
C19 C20 H20C 108.293 no . .
C21 C20 H20C 132.590 no . .
C20 C21 H21 119.376 no . .
C22 C21 H21 119.375 no . .
C21 C22 H22 119.523 no . .
C23 C22 H22 119.510 no . .
C22 C23 H23 119.372 no . .
C24 C23 H23 119.380 no . .
C16 C25 H25 119.643 no . .
C24 C25 H25 119.658 no . .

loop_
_geom_bond_atom_site_label_1
_geom_bond_atom_site_label_2
_geom_bond_distance
_geom_bond_publ_flag
_geom_bond_site_symmetry_2
N1 C1 1.333(4) yes .
N1 C2 1.340(4) yes .
N2 C1 1.398(4) yes .
N2 C4 1.473(4) yes .
N2 C5 1.476(3) yes .
N3 C3 1.145(5) yes .
C1 C2 1.404(5) yes 7_555
C2 C3 1.435(5) yes .
C4 C6 1.512(4) yes .
C5 C16 1.517(5) yes .
C6 C7 1.399(5) yes .
C6 C15 1.342(5) yes .
C7 C8 1.352(5) yes .
C8 C9 1.392(5) yes .
C9 C10 1.406(4) yes .
C9 C14 1.396(5) yes .
C10 C11 1.338(6) yes .
C11 C12 1.363(6) yes .
C12 C13 1.376(6) yes .
C13 C14 1.393(5) yes .
C14 C15 1.421(4) yes .
C16 C17 1.405(5) yes .
C16 C25 1.359(5) yes .
C17 C18 1.343(5) yes .
C18 C19 1.399(5) yes .
C19 C20 1.438(6) yes .
C19 C24 1.409(5) yes .
C20 C21 1.384(7) yes .
C21 C22 1.372(8) yes .
C22 C23 1.323(7) yes .
C23 C24 1.402(5) yes .
C24 C25 1.437(5) yes .
C4 H4A 0.970 no .
C4 H4B 0.970 no .
C5 H5A 0.970 no .
C5 H5B 0.970 no .
C7 H7 0.930 no .
C8 H8 0.930 no .
C10 H10 0.930 no .
C11 H11 0.930 no .
C12 H12 0.930 no .
C13 H13 0.930 no .
C15 H15 0.930 no .
C17 H17 0.930 no .
C18 H18 0.930 no .
C20 H20C 0.844 no .
C21 H21 0.930 no .
C22 H22 0.930 no .
C23 H23 0.930 no .
C25 H25 0.930 no .

loop_
_geom_contact_atom_site_label_1
_geom_contact_atom_site_label_2
_geom_contact_distance
_geom_contact_publ_flag
_geom_contact_site_symmetry_2
N1 N1 2.790(4) no 7_555
N1 N3 3.370(4) no .
N1 C4 2.697(4) no .
N1 C5 3.400(4) no .
N1 C6 3.019(4) no .
N1 C7 3.489(5) no .
N2 C2 3.568(4) no .
N2 C3 2.901(5) no 7_555
N2 C15 2.964(4) no .
N2 C17 3.040(4) no .
N2 C25 3.597(4) no .
N3 C1 3.526(5) no 7_555
N3 C5 3.594(5) no 7_555
C1 C1 2.729(5) no 7_555
C1 C3 3.564(5) no .
C1 C6 3.029(4) no .
C1 C15 3.434(4) no .
C2 C2 2.634(4) no 7_555
C2 C5 3.062(5) no 7_555
C3 C5 3.112(5) no 7_555
C4 C16 3.022(4) no .
C4 C17 3.587(5) no .
C6 C9 2.817(4) no .
C7 C14 2.750(5) no .
C8 C15 2.733(5) no .
C9 C12 2.754(6) no .
C10 C13 2.728(6) no .
C11 C14 2.790(4) no .
C16 C19 2.793(5) no .
C17 C24 2.789(5) no .
C18 C25 2.768(5) no .
C19 C22 2.797(6) no .
C20 C23 2.772(7) no .
C21 C24 2.757(6) no .
N3 N3 3.569(4) no 7_565
N3 C2 3.344(4) no 7_565
N3 C3 3.242(4) no 7_565
N3 C23 3.427(5) no 4_564
C2 N3 3.344(4) no 7_565
C3 N3 3.242(4) no 7_565
C3 C3 3.302(5) no 7_565
C3 C21 3.568(6) no 4_554
C21 C3 3.568(6) no 4_555
C23 N3 3.427(5) no 4_565
N1 H4A 2.5030 no .
N1 H5A 3.4240 no .
N1 H7 3.5280 no .
N2 H15 2.7128 no .
N2 H17 2.8444 no .
N3 H5B 2.8969 no 7_555
N3 H17 3.2109 no 7_555
C1 H4A 2.6192 no .
C1 H4B 3.2300 no .
C1 H5A 2.7401 no .
C1 H5B 2.4948 no .
C1 H15 3.3052 no .
C2 H5A 3.5456 no 7_555
C2 H5B 2.6818 no 7_555
C3 H5B 2.4862 no 7_555
C3 H17 3.4163 no 7_555
C4 H5A 2.6034 no .
C4 H5B 3.2682 no .
C4 H7 2.6517 no .
C4 H15 2.6415 no .
C4 H17 3.5741 no .
C5 H4A 2.7459 no .
C5 H4B 2.5134 no .
C5 H17 2.7043 no .
C5 H25 2.5972 no .
C6 H8 3.2306 no .
C7 H4A 2.5550 no .
C7 H4B 3.0055 no .
C7 H15 3.1944 no .
C8 H10 2.6506 no .
C9 H7 3.2318 no .
C9 H11 3.2347 no .
C9 H13 3.2271 no .
C9 H15 3.2662 no .
C10 H8 2.6431 no .
C10 H12 3.1756 no .
C11 H13 3.2100 no .
C12 H10 3.1759 no .
C13 H11 3.2159 no .
C13 H15 2.6552 no .
C14 H8 3.2225 no .
C14 H10 3.2536 no .
C14 H12 3.2481 no .
C15 H4A 3.2534 no .
C15 H4B 2.8632 no .
C15 H7 3.1875 no .
C15 H13 2.6496 no .
C16 H4A 3.5208 no .
C16 H4B 2.5826 no .
C16 H18 3.2273 no .
C17 H4B 3.1217 no .
C17 H5A 3.3237 no .
C17 H5B 2.8573 no .
C17 H25 3.2314 no .
C18 H20C 2.5013 no .
C19 H17 3.2280 no .
C19 H21 3.2742 no .
C19 H23 3.2705 no .
C19 H25 3.2795 no .
C20 H18 2.6757 no .
C20 H22 3.2342 no .
C21 H23 3.1821 no .
C22 H20C 3.2139 no .
C23 H21 3.1747 no .
C23 H25 2.6648 no .
C24 H18 3.2602 no .
C24 H20C 3.1192 no .
C24 H22 3.2133 no .
C25 H4B 3.1579 no .
C25 H5A 2.5028 no .
C25 H5B 3.0141 no .
C25 H17 3.2243 no .
C25 H23 2.6488 no .
H4A H5A 2.5578 no .
H4A H5B 3.5593 no .
H4A H7 2.3498 no .
H4A H15 3.5315 no .
H4B H5A 2.6755 no .
H4B H5B 3.4394 no .
H4B H7 3.1123 no .
H4B H15 2.8918 no .
H4B H17 3.3106 no .
H4B H25 3.3831 no .
H5A H25 2.2704 no .
H5B H17 2.8645 no .
H5B H25 3.1373 no .
H7 H8 2.2588 no .
H8 H10 2.4922 no .
H10 H11 2.2583 no .
H11 H12 2.2908 no .
H12 H13 2.2938 no .
H13 H15 2.4957 no .
H15 H17 3.1038 no .
H17 H18 2.2571 no .
H18 H20C 2.3709 no .
H20C H21 2.4183 no .
H21 H22 2.2869 no .
H22 H23 2.2374 no .
H23 H25 2.4962 no .
N1 H22 3.3780 no 4_554
N3 H13 3.1747 no 1_565
N3 H15 3.1443 no 1_565
N3 H21 3.3598 no 4_554
N3 H22 3.1865 no 4_564
N3 H23 2.6781 no 4_564
C2 H22 3.3907 no 4_554
C3 H13 3.4489 no 1_565
C3 H15 3.5699 no 1_565
C3 H21 3.2631 no 4_554
C4 H18 3.2327 no 1_565
C5 H18 3.5992 no 1_565
C6 H22 3.4383 no 4_554
C7 H7 3.3080 no 3_565
C7 H8 3.5761 no 3_565
C7 H13 3.0817 no 1_565
C7 H22 3.5853 no 4_554
C8 H7 3.2947 no 3_565
C8 H12 3.5113 no 1_565
C8 H13 3.0599 no 1_565
C8 H21 3.4125 no 4_554
C8 H22 3.4257 no 4_554
C9 H4B 3.3772 no 3_555
C9 H22 3.0744 no 4_554
C10 H4B 3.0275 no 3_555
C11 H4B 3.1475 no 3_555
C11 H11 3.4863 no 2_554
C11 H20C 3.4705 no 3_545
C12 H4B 3.5593 no 3_555
C12 H8 3.1695 no 1_545
C12 H21 3.0910 no 4_544
C13 H7 3.4308 no 1_545
C13 H8 3.0900 no 1_545
C13 H21 3.0335 no 4_544
C13 H22 3.4088 no 4_554
C14 H22 2.8780 no 4_554
C15 H22 3.0887 no 4_554
C16 H10 3.5979 no 3_555
C16 H25 3.5096 no 6_545
C17 H4A 3.5237 no 1_545
C17 H10 3.3243 no 3_555
C17 H25 3.3643 no 6_545
C18 H4A 3.2848 no 1_545
C18 H5A 3.4548 no 1_545
C18 H10 2.9114 no 3_555
C18 H25 3.3118 no 6_545
C19 H5A 3.3287 no 6_545
C19 H5B 3.2468 no 6_545
C19 H10 2.7617 no 3_555
C19 H25 3.4030 no 6_545
C20 H5B 2.9185 no 6_545
C20 H10 3.2710 no 3_555
C21 H5B 2.8212 no 6_545
C21 H12 3.2995 no 4_545
C21 H13 3.4132 no 4_545
C22 H5A 3.3936 no 6_545
C22 H5B 3.0218 no 6_545
C23 H5A 3.0768 no 6_545
C23 H5B 3.3164 no 6_545
C23 H11 3.2131 no 3_555
C24 H5A 3.0332 no 6_545
C24 H5B 3.4330 no 6_545
C24 H10 3.0818 no 3_555
C24 H11 3.1429 no 3_555
C24 H25 3.5397 no 6_545
C25 H10 3.4966 no 3_555
C25 H11 3.3512 no 3_555
C25 H25 3.5742 no 6_545
H4A C17 3.5237 no 1_565
H4A C18 3.2848 no 1_565
H4A H17 3.0299 no 1_565
H4A H18 2.5352 no 1_565
H4B C9 3.3772 no 3_555
H4B C10 3.0275 no 3_555
H4B C11 3.1475 no 3_555
H4B C12 3.5593 no 3_555
H4B H10 3.2560 no 3_555
H4B H11 3.4516 no 3_555
H4B H18 3.1061 no 1_565
H5A C18 3.4548 no 1_565
H5A C19 3.3287 no 6_555
H5A C22 3.3936 no 6_555
H5A C23 3.0768 no 6_555
H5A C24 3.0332 no 6_555
H5A H18 2.8137 no 1_565
H5A H23 3.4102 no 6_555
H5B C19 3.2468 no 6_555
H5B C20 2.9185 no 6_555
H5B C21 2.8212 no 6_555
H5B C22 3.0218 no 6_555
H5B C23 3.3164 no 6_555
H5B C24 3.4330 no 6_555
H5B H20C 3.2995 no 6_555
H5B H21 3.2008 no 6_555
H5B H22 3.4658 no 6_555
H7 C7 3.3080 no 3_565
H7 C8 3.2947 no 3_565
H7 C13 3.4308 no 1_565
H7 H7 2.8280 no 3_565
H7 H8 2.7909 no 3_565
H7 H13 2.7531 no 1_565
H7 H15 3.4333 no 1_565
H8 C7 3.5761 no 3_565
H8 C12 3.1695 no 1_565
H8 C13 3.0900 no 1_565
H8 H7 2.7909 no 3_565
H8 H12 2.8735 no 1_565
H8 H13 2.7181 no 1_565
H8 H21 3.4526 no 4_554
H10 C16 3.5979 no 3_555
H10 C17 3.3243 no 3_555
H10 C18 2.9114 no 3_555
H10 C19 2.7617 no 3_555
H10 C20 3.2710 no 3_555
H10 C24 3.0818 no 3_555
H10 C25 3.4966 no 3_555
H10 H4B 3.2560 no 3_555
H10 H12 3.4544 no 1_565
H10 H18 3.2714 no 3_555
H10 H20C 3.4845 no 3_555
H11 C11 3.4863 no 2_554
H11 C23 3.2131 no 3_555
H11 C24 3.1429 no 3_555
H11 C25 3.3512 no 3_555
H11 H4B 3.4516 no 3_555
H11 H11 3.3148 no 2_554
H11 H12 3.5470 no 2_554
H11 H20C 2.8443 no 3_545
H11 H23 3.3292 no 3_555
H11 H25 3.4712 no 3_555
H12 C8 3.5113 no 1_545
H12 C21 3.2995 no 4_544
H12 H8 2.8735 no 1_545
H12 H10 3.4544 no 1_545
H12 H11 3.5470 no 2_554
H12 H12 3.5424 no 2_554
H12 H20C 3.1747 no 3_545
H12 H20C 3.5839 no 4_544
H12 H21 2.6064 no 4_544
H13 N3 3.1747 no 1_545
H13 C3 3.4489 no 1_545
H13 C7 3.0817 no 1_545
H13 C8 3.0599 no 1_545
H13 C21 3.4132 no 4_544
H13 H7 2.7531 no 1_545
H13 H8 2.7181 no 1_545
H13 H21 2.4873 no 4_544
H15 N3 3.1443 no 1_545
H15 C3 3.5699 no 1_545
H15 H7 3.4333 no 1_545
H15 H22 3.5027 no 4_554
H17 H4A 3.0299 no 1_545
H17 H23 3.4901 no 6_545
H18 C4 3.2327 no 1_545
H18 C5 3.5992 no 1_545
H18 H4A 2.5352 no 1_545
H18 H4B 3.1061 no 1_545
H18 H5A 2.8137 no 1_545
H18 H10 3.2714 no 3_555
H18 H25 3.1303 no 1_545
H20C C11 3.4705 no 3_545
H20C H5B 3.2995 no 6_545
H20C H10 3.4845 no 3_555
H20C H11 2.8443 no 3_545
H20C H12 3.1747 no 3_545
H20C H12 3.5839 no 4_545
H20C H23 3.2544 no 1_545
H20C H25 3.1166 no 1_545
H21 N3 3.3598 no 4_555
H21 C3 3.2631 no 4_555
H21 C8 3.4125 no 4_555
H21 C12 3.0910 no 4_545
H21 C13 3.0335 no 4_545
H21 H5B 3.2008 no 6_545
H21 H8 3.4526 no 4_555
H21 H12 2.6064 no 4_545
H21 H13 2.4873 no 4_545
H22 N1 3.3780 no 4_555
H22 N3 3.1865 no 4_565
H22 C2 3.3907 no 4_555
H22 C6 3.4383 no 4_555
H22 C7 3.5853 no 4_555
H22 C8 3.4257 no 4_555
H22 C9 3.0744 no 4_555
H22 C13 3.4088 no 4_555
H22 C14 2.8780 no 4_555
H22 C15 3.0887 no 4_555
H22 H5B 3.4658 no 6_545
H22 H15 3.5027 no 4_555
H23 N3 2.6781 no 4_565
H23 H5A 3.4102 no 6_545
H23 H11 3.3292 no 3_555
H23 H17 3.4901 no 6_555
H23 H20C 3.2544 no 1_565
H25 C16 3.5096 no 6_555
H25 C17 3.3643 no 6_555
H25 C18 3.3118 no 6_555
H25 C19 3.4030 no 6_555
H25 C24 3.5397 no 6_555
H25 C25 3.5742 no 6_555
H25 H11 3.4712 no 3_555
H25 H18 3.1303 no 1_565
H25 H20C 3.1166 no 1_565

loop_
_geom_torsion_atom_site_label_1
_geom_torsion_atom_site_label_2
_geom_torsion_atom_site_label_3
_geom_torsion_atom_site_label_4
_geom_torsion
_geom_torsion_publ_flag
_geom_torsion_site_symmetry_3
_geom_torsion_site_symmetry_4
C1 N1 C2 C1 1.4(4) no . 7_555
C1 N1 C2 C3 -176.24(19) no . .
C2 N1 C1 N2 -179.5(2) no . .
C2 N1 C1 C2 -1.4(4) no . 7_555
C1 N2 C4 C6 64.4(3) no . .
C4 N2 C1 N1 14.6(3) no . .
C4 N2 C1 C2 -163.5(2) no . 7_555
C1 N2 C5 C16 -161.3(3) no . .
C5 N2 C1 N1 -116.7(3) no . .
C5 N2 C1 C2 65.2(3) no . 7_555
C4 N2 C5 C16 65.7(3) no . .
C5 N2 C4 C6 -163.4(3) no . .
N1 C1 C2 N1 1.5(4) no 7_555 7_555
N1 C1 C2 C3 -176.1(2) no 7_555 7_555
N2 C1 C2 N1 179.5(2) no 7_555 7_555
N2 C1 C2 C3 2.0(4) no 7_555 7_555
N2 C4 C6 C7 -138.9(3) no . .
N2 C4 C6 C15 42.2(4) no . .
N2 C5 C16 C17 50.3(4) no . .
N2 C5 C16 C25 -131.0(3) no . .
C4 C6 C7 C8 -179.5(3) no . .
C4 C6 C15 C14 -179.8(3) no . .
C7 C6 C15 C14 1.2(5) no . .
C15 C6 C7 C8 -0.5(5) no . .
C6 C7 C8 C9 -0.8(6) no . .
C7 C8 C9 C10 -176.3(4) no . .
C7 C8 C9 C14 1.3(6) no . .
C8 C9 C10 C11 178.5(4) no . .
C8 C9 C14 C13 -179.7(3) no . .
C8 C9 C14 C15 -0.6(5) no . .
C10 C9 C14 C13 -1.9(5) no . .
C10 C9 C14 C15 177.1(3) no . .
C14 C9 C10 C11 0.9(5) no . .
C9 C10 C11 C12 0.6(6) no . .
C10 C11 C12 C13 -0.9(7) no . .
C11 C12 C13 C14 -0.2(7) no . .
C12 C13 C14 C9 1.6(6) no . .
C12 C13 C14 C15 -177.4(4) no . .
C9 C14 C15 C6 -0.7(5) no . .
C13 C14 C15 C6 178.4(4) no . .
C5 C16 C17 C18 179.6(3) no . .
C5 C16 C25 C24 179.9(2) no . .
C17 C16 C25 C24 -1.3(4) no . .
C25 C16 C17 C18 0.9(4) no . .
C16 C17 C18 C19 -0.2(5) no . .
C17 C18 C19 C20 177.5(3) no . .
C17 C18 C19 C24 -0.2(5) no . .
C18 C19 C20 C21 -177.7(3) no . .
C18 C19 C24 C23 179.1(3) no . .
C18 C19 C24 C25 -0.2(4) no . .
C20 C19 C24 C23 1.3(4) no . .
C20 C19 C24 C25 -178.0(3) no . .
C24 C19 C20 C21 -0.0(5) no . .
C19 C20 C21 C22 -1.8(6) no . .
C20 C21 C22 C23 2.4(6) no . .
C21 C22 C23 C24 -1.0(6) no . .
C22 C23 C24 C19 -0.8(5) no . .
C22 C23 C24 C25 178.5(3) no . .
C19 C24 C25 C16 1.0(4) no . .
C23 C24 C25 C16 -178.4(3) no . .
